data_7060366
loop_
_publ_author_name
'Amoah, Cephas'
'Obuah, Collins'
'Ainooson, Michael Kojo'
'Adokoh, Christian Kwaku'
'Muller, Alfred'

_publ_section_title
;
 Synthesis, characterization and antibacterial applications of
 pyrazolyl-sulfonamides and their palladium complexes
;
_journal_issue 7
_journal_name_full 'New Journal of Chemistry'
_journal_page_first 3716
_journal_page_last 3726
_journal_paper_doi 10.1039/D0NJ05143H
_journal_volume 45
_journal_year 2021
_chemical_formula_moiety 'C14 H19 Cl N3 O2 Pd0.5 S'
_chemical_formula_sum 'C14 H19 Cl N3 O2 Pd0.5 S'
_chemical_formula_weight 382.03
_space_group_crystal_system monoclinic
_space_group_IT_number 14
_space_group_name_Hall '-P 2ybc'
_space_group_name_H-M_alt 'P 1 21/c 1'
_atom_sites_solution_hydrogens mixed
_atom_sites_solution_primary direct
_audit_creation_date 2020-01-28
_audit_creation_method
;
Olex2 1.2
(compiled 2018.05.29 svn.r3508 for OlexSys, GUI svn.r5506)
;
_audit_update_record
;
2020-10-19 deposited with the CCDC.	2021-02-01 downloaded from the CCDC.
;
_cell_angle_alpha 90
_cell_angle_beta 93.372(4)
_cell_angle_gamma 90
_cell_formula_units_Z 4
_cell_length_a 11.6678(17)
_cell_length_b 8.0747(12)
_cell_length_c 17.753(3)
_cell_measurement_reflns_used 2564
_cell_measurement_temperature 100(2)
_cell_measurement_theta_max 28.7183
_cell_measurement_theta_min 2.2620
_cell_volume 1669.7(4)
_computing_molecular_graphics 'Olex2 (Dolomanov et al., 2009)'
_computing_publication_material 'Olex2 (Dolomanov et al., 2009)'
_computing_structure_refinement 'ShelXL (Sheldrick, 2015)'
_computing_structure_solution 'ShelXS-1997 (Sheldrick, 2008)'
_diffrn_ambient_temperature 100.01
_diffrn_measured_fraction_theta_full 1.000
_diffrn_measured_fraction_theta_max 0.996
_diffrn_measurement_device_type 'Bruker CCD-1000 area detector'
_diffrn_measurement_method '0.30\% \w and 0.4 \% \f scans'
_diffrn_radiation_type MoK\a
_diffrn_radiation_wavelength 0.71073
_diffrn_reflns_av_R_equivalents 0.0893
_diffrn_reflns_av_unetI/netI 0.0757
_diffrn_reflns_Laue_measured_fraction_full 1.000
_diffrn_reflns_Laue_measured_fraction_max 0.996
_diffrn_reflns_limit_h_max 15
_diffrn_reflns_limit_h_min -15
_diffrn_reflns_limit_k_max 10
_diffrn_reflns_limit_k_min -10
_diffrn_reflns_limit_l_max 23
_diffrn_reflns_limit_l_min -23
_diffrn_reflns_number 28550
_diffrn_reflns_point_group_measured_fraction_full 1.000
_diffrn_reflns_point_group_measured_fraction_max 0.996
_diffrn_reflns_theta_full 25.242
_diffrn_reflns_theta_max 28.331
_diffrn_reflns_theta_min 2.298
_diffrn_source 'fine-focus sealed tube'
_exptl_absorpt_coefficient_mu 0.883
_exptl_absorpt_correction_type multi-scan
_exptl_crystal_colour orange
_exptl_crystal_density_diffrn 1.520
_exptl_crystal_density_method 'not measured'
_exptl_crystal_description block
_exptl_crystal_F_000 784
_exptl_crystal_size_max 0.2
_exptl_crystal_size_mid 0.2
_exptl_crystal_size_min 0.2
_exptl_transmission_factor_max 0.5
_exptl_transmission_factor_min 0.1
_refine_diff_density_max 0.919
_refine_diff_density_min -0.673
_refine_diff_density_rms 0.116
_refine_ls_extinction_method none
_refine_ls_goodness_of_fit_ref 1.035
_refine_ls_hydrogen_treatment mixed
_refine_ls_matrix_type full
_refine_ls_number_parameters 202
_refine_ls_number_reflns 4140
_refine_ls_number_restraints 0
_refine_ls_restrained_S_all 1.035
_refine_ls_R_factor_all 0.0917
_refine_ls_R_factor_gt 0.0507
_refine_ls_shift/su_max 0.000
_refine_ls_shift/su_mean 0.000
_refine_ls_structure_factor_coef Fsqd
_refine_ls_weighting_details 'w=1/[\s^2^(Fo^2^)+(0.0596P)^2^+0.7549P] where P=(Fo^2^+2Fc^2^)/3'
_refine_ls_weighting_scheme calc
_refine_ls_wR_factor_gt 0.1121
_refine_ls_wR_factor_ref 0.1276
_reflns_Friedel_coverage 0.000
_reflns_number_gt 2746
_reflns_number_total 4140
_reflns_threshold_expression 'I > 2\s(I)'
_cod_data_source_file d0nj05143h2.cif
_cod_data_source_block 18fm_co2_100k_0m
_cod_depositor_comments 'Adding full bibliography for 7060366.cif.'
_cod_original_formula_sum 'C14 H19 Cl N3 O2 Pd0.50 S'
_cod_database_code 7060366
_shelx_shelxl_version_number 2014/7
_shelx_space_group_comment
;
The symmetry employed for this shelxl refinement is uniquely defined
by the following loop, which should always be used as a source of
symmetry information in preference to the above space-group names.
They are only intended as comments.
;
_olex2_refinement_description
;
1. Fixed Uiso
 At 1.2 times of:
  All C(H) groups, All C(H,H) groups, All N(H) groups
 At 1.5 times of:
  All C(H,H,H) groups
2.a Secondary CH2 refined with riding coordinates:
 C12(H12A,H12B), C11(H11A,H11B)
2.b Aromatic/amide H refined with riding coordinates:
 C6(H6), C9(H9), C8(H8), C7(H7), C10(H10)
2.c Idealised Me refined as rotating group:
 C13(H13A,H13B,H13C), C1(H1A,H1B,H1C), C5(H5A,H5B,H5C)
;
_olex2_submission_special_instructions 'No special instructions were received'

loop_
_space_group_symop_operation_xyz
'x, y, z'
'-x, y+1/2, -z+1/2'
'-x, -y, -z'
'x, -y-1/2, z-1/2'

loop_
_atom_site_label
_atom_site_type_symbol
_atom_site_fract_x
_atom_site_fract_y
_atom_site_fract_z
_atom_site_U_iso_or_equiv
_atom_site_adp_type
_atom_site_occupancy
_atom_site_site_symmetry_order
_atom_site_calc_flag
_atom_site_refinement_flags_posn
_atom_site_refinement_flags_adp
_atom_site_refinement_flags_occupancy
_atom_site_disorder_assembly
_atom_site_disorder_group
Pd1 Pd 0.5000 0.5000 0.5000 0.02310(14) Uani 1 2 d S T P . .
S1 S 0.78327(8) 0.10005(13) 0.31069(6) 0.0255(2) Uani 1 1 d . . . . .
Cl1 Cl 0.42715(9) 0.65802(14) 0.40120(6) 0.0346(3) Uani 1 1 d . . . . .
O2 O 0.7612(2) -0.0742(4) 0.30872(15) 0.0314(7) Uani 1 1 d . . . . .
O1 O 0.8831(2) 0.1633(4) 0.35110(15) 0.0328(7) Uani 1 1 d . . . . .
N2 N 0.4920(3) 0.2225(4) 0.38957(17) 0.0224(7) Uani 1 1 d . . . . .
N1 N 0.5600(3) 0.3364(4) 0.42724(18) 0.0255(8) Uani 1 1 d . . . . .
N3 N 0.7869(3) 0.1597(5) 0.22481(19) 0.0287(8) Uani 1 1 d . . . . .
H3 H 0.739(4) 0.121(6) 0.197(2) 0.034 Uiso 1 1 d R . . . .
C4 C 0.5530(3) 0.1308(5) 0.3426(2) 0.0233(9) Uani 1 1 d . . . . .
C2 C 0.6661(3) 0.3179(5) 0.4047(2) 0.0267(9) Uani 1 1 d . . . . .
C00A C 0.3740(3) 0.2056(5) 0.4064(2) 0.0216(8) Uani 1 1 d . . . . .
C6 C 0.3469(3) 0.1423(5) 0.4753(2) 0.0296(10) Uani 1 1 d . . . . .
H6 H 0.4058 0.1072 0.5111 0.036 Uiso 1 1 calc R . . . .
C13 C 0.9647(6) 0.2263(9) 0.1138(4) 0.085(2) Uani 1 1 d . . . . .
H13A H 0.9066 0.2531 0.0735 0.128 Uiso 1 1 calc GR . . . .
H13B H 0.9599 0.1084 0.1263 0.128 Uiso 1 1 calc GR . . . .
H13C H 1.0412 0.2511 0.0967 0.128 Uiso 1 1 calc GR . . . .
C9 C 0.1762(3) 0.2408(6) 0.3701(2) 0.0319(10) Uani 1 1 d . . . . .
H9 H 0.1174 0.2740 0.3339 0.038 Uiso 1 1 calc R . . . .
C12 C 0.9445(4) 0.3254(7) 0.1806(4) 0.0691(19) Uani 1 1 d . . . . .
H12A H 0.9663 0.4413 0.1703 0.083 Uiso 1 1 calc R . . . .
H12B H 0.9964 0.2850 0.2228 0.083 Uiso 1 1 calc R . . . .
C1 C 0.7599(4) 0.4289(6) 0.4353(3) 0.0426(13) Uani 1 1 d . . . . .
H1A H 0.7667 0.5242 0.4017 0.064 Uiso 1 1 calc GR . . . .
H1B H 0.8326 0.3677 0.4387 0.064 Uiso 1 1 calc GR . . . .
H1C H 0.7422 0.4676 0.4856 0.064 Uiso 1 1 calc GR . . . .
C11 C 0.8268(4) 0.3253(5) 0.2058(3) 0.0373(11) Uani 1 1 d . . . . .
H11A H 0.8234 0.3978 0.2506 0.045 Uiso 1 1 calc R . . . .
H11B H 0.7745 0.3721 0.1653 0.045 Uiso 1 1 calc R . . . .
C3 C 0.6657(3) 0.1887(5) 0.3521(2) 0.0218(8) Uani 1 1 d . . . . .
C8 C 0.1473(3) 0.1796(6) 0.4394(2) 0.0333(10) Uani 1 1 d . . . . .
H8 H 0.0689 0.1713 0.4507 0.040 Uiso 1 1 calc R . . . .
C7 C 0.2323(4) 0.1308(6) 0.4917(2) 0.0332(10) Uani 1 1 d . . . . .
H7 H 0.2124 0.0890 0.5392 0.040 Uiso 1 1 calc R . . . .
C10 C 0.2896(3) 0.2537(5) 0.3534(2) 0.0262(9) Uani 1 1 d . . . . .
H10 H 0.3094 0.2952 0.3058 0.031 Uiso 1 1 calc R . . . .
C5 C 0.5013(4) -0.0008(5) 0.2936(2) 0.0297(9) Uani 1 1 d . . . . .
H5A H 0.4213 -0.0179 0.3058 0.045 Uiso 1 1 calc GR . . . .
H5B H 0.5443 -0.1040 0.3020 0.045 Uiso 1 1 calc GR . . . .
H5C H 0.5039 0.0323 0.2406 0.045 Uiso 1 1 calc GR . . . .

loop_
_atom_site_aniso_label
_atom_site_aniso_U_11
_atom_site_aniso_U_22
_atom_site_aniso_U_33
_atom_site_aniso_U_23
_atom_site_aniso_U_13
_atom_site_aniso_U_12
Pd1 0.0175(2) 0.0307(3) 0.0213(2) -0.0061(2) 0.00379(15) 0.0028(2)
S1 0.0200(5) 0.0324(6) 0.0247(5) -0.0036(4) 0.0057(4) 0.0032(4)
Cl1 0.0371(6) 0.0380(6) 0.0282(6) 0.0000(5) -0.0022(5) 0.0053(5)
O2 0.0335(17) 0.0315(17) 0.0295(16) -0.0009(13) 0.0058(13) 0.0064(14)
O1 0.0178(14) 0.0484(19) 0.0323(16) -0.0117(14) 0.0036(12) 0.0028(13)
N2 0.0183(16) 0.0292(19) 0.0198(16) -0.0017(14) 0.0036(13) -0.0033(14)
N1 0.0195(17) 0.030(2) 0.0270(18) -0.0071(15) 0.0035(14) -0.0006(14)
N3 0.0262(19) 0.036(2) 0.0250(19) 0.0000(16) 0.0063(15) -0.0045(16)
C4 0.025(2) 0.024(2) 0.021(2) -0.0009(17) 0.0030(16) 0.0007(17)
C2 0.0168(19) 0.035(2) 0.028(2) -0.0060(19) 0.0041(17) 0.0018(17)
C00A 0.0167(19) 0.026(2) 0.023(2) -0.0039(16) 0.0065(15) 0.0005(16)
C6 0.027(2) 0.037(3) 0.024(2) 0.0065(19) 0.0002(18) 0.0034(19)
C13 0.076(5) 0.105(6) 0.081(5) -0.011(4) 0.052(4) -0.032(4)
C9 0.020(2) 0.041(3) 0.034(2) -0.001(2) 0.0000(18) 0.0012(19)
C12 0.034(3) 0.061(4) 0.114(5) 0.041(4) 0.018(3) -0.004(3)
C1 0.024(2) 0.051(3) 0.053(3) -0.029(3) 0.005(2) -0.008(2)
C11 0.047(3) 0.031(3) 0.034(3) 0.002(2) 0.008(2) -0.007(2)
C3 0.0160(18) 0.027(2) 0.023(2) -0.0004(17) 0.0031(15) -0.0002(16)
C8 0.018(2) 0.042(3) 0.040(3) -0.002(2) 0.0099(18) -0.0007(19)
C7 0.029(2) 0.045(3) 0.027(2) 0.009(2) 0.0102(18) 0.001(2)
C10 0.028(2) 0.026(2) 0.025(2) 0.0036(18) 0.0020(17) -0.0007(18)
C5 0.030(2) 0.029(2) 0.031(2) -0.004(2) 0.0116(17) -0.007(2)

loop_
_atom_type_symbol
_atom_type_description
_atom_type_scat_dispersion_real
_atom_type_scat_dispersion_imag
_atom_type_scat_source
C C 0.0033 0.0016 'International Tables Vol C Tables 4.2.6.8 and 6.1.1.4'
H H 0.0000 0.0000 'International Tables Vol C Tables 4.2.6.8 and 6.1.1.4'
Cl Cl 0.1484 0.1585 'International Tables Vol C Tables 4.2.6.8 and 6.1.1.4'
N N 0.0061 0.0033 'International Tables Vol C Tables 4.2.6.8 and 6.1.1.4'
O O 0.0106 0.0060 'International Tables Vol C Tables 4.2.6.8 and 6.1.1.4'
Pd Pd -0.9988 1.0072 'International Tables Vol C Tables 4.2.6.8 and 6.1.1.4'
S S 0.1246 0.1234 'International Tables Vol C Tables 4.2.6.8 and 6.1.1.4'

loop_
_geom_angle_atom_site_label_1
_geom_angle_atom_site_label_2
_geom_angle_atom_site_label_3
_geom_angle
_geom_angle_site_symmetry_1
_geom_angle_site_symmetry_3
_geom_angle_publ_flag
Cl1 Pd1 Cl1 180.0 . 3_666 ?
N1 Pd1 Cl1 89.91(10) . 3_666 ?
N1 Pd1 Cl1 90.09(10) . . ?
N1 Pd1 Cl1 89.91(10) 3_666 . ?
N1 Pd1 Cl1 90.09(10) 3_666 3_666 ?
N1 Pd1 N1 180.00(14) . 3_666 ?
O2 S1 N3 106.69(18) . . ?
O2 S1 C3 105.58(18) . . ?
O1 S1 O2 120.32(18) . . ?
O1 S1 N3 107.73(19) . . ?
O1 S1 C3 106.27(17) . . ?
N3 S1 C3 110.04(19) . . ?
N1 N2 C00A 120.1(3) . . ?
C4 N2 N1 111.1(3) . . ?
C4 N2 C00A 128.7(3) . . ?
N2 N1 Pd1 123.1(2) . . ?
C2 N1 Pd1 129.3(3) . . ?
C2 N1 N2 107.6(3) . . ?
S1 N3 H3 115(3) . . ?
C11 N3 S1 121.4(3) . . ?
C11 N3 H3 116(3) . . ?
N2 C4 C3 105.6(3) . . ?
N2 C4 C5 123.0(3) . . ?
C3 C4 C5 131.4(4) . . ?
N1 C2 C1 119.9(4) . . ?
N1 C2 C3 108.5(3) . . ?
C3 C2 C1 131.6(4) . . ?
C6 C00A N2 119.6(3) . . ?
C10 C00A N2 119.2(3) . . ?
C10 C00A C6 121.2(4) . . ?
C00A C6 H6 120.5 . . ?
C00A C6 C7 118.9(4) . . ?
C7 C6 H6 120.5 . . ?
H13A C13 H13B 109.5 . . ?
H13A C13 H13C 109.5 . . ?
H13B C13 H13C 109.5 . . ?
C12 C13 H13A 109.5 . . ?
C12 C13 H13B 109.5 . . ?
C12 C13 H13C 109.5 . . ?
C8 C9 H9 119.8 . . ?
C10 C9 H9 119.8 . . ?
C10 C9 C8 120.4(4) . . ?
C13 C12 H12A 108.2 . . ?
C13 C12 H12B 108.2 . . ?
C13 C12 C11 116.4(5) . . ?
H12A C12 H12B 107.3 . . ?
C11 C12 H12A 108.2 . . ?
C11 C12 H12B 108.2 . . ?
C2 C1 H1A 109.5 . . ?
C2 C1 H1B 109.5 . . ?
C2 C1 H1C 109.5 . . ?
H1A C1 H1B 109.5 . . ?
H1A C1 H1C 109.5 . . ?
H1B C1 H1C 109.5 . . ?
N3 C11 C12 112.7(4) . . ?
N3 C11 H11A 109.0 . . ?
N3 C11 H11B 109.0 . . ?
C12 C11 H11A 109.0 . . ?
C12 C11 H11B 109.0 . . ?
H11A C11 H11B 107.8 . . ?
C4 C3 S1 124.7(3) . . ?
C4 C3 C2 107.2(3) . . ?
C2 C3 S1 127.9(3) . . ?
C9 C8 H8 120.1 . . ?
C7 C8 C9 119.9(4) . . ?
C7 C8 H8 120.1 . . ?
C6 C7 H7 119.8 . . ?
C8 C7 C6 120.3(4) . . ?
C8 C7 H7 119.8 . . ?
C00A C10 H10 120.4 . . ?
C9 C10 C00A 119.2(4) . . ?
C9 C10 H10 120.4 . . ?
C4 C5 H5A 109.5 . . ?
C4 C5 H5B 109.5 . . ?
C4 C5 H5C 109.5 . . ?
H5A C5 H5B 109.5 . . ?
H5A C5 H5C 109.5 . . ?
H5B C5 H5C 109.5 . . ?

loop_
_geom_bond_atom_site_label_1
_geom_bond_atom_site_label_2
_geom_bond_distance
_geom_bond_site_symmetry_2
_geom_bond_publ_flag
Pd1 Cl1 2.2917(10) . ?
Pd1 Cl1 2.2917(10) 3_666 ?
Pd1 N1 2.003(3) . ?
Pd1 N1 2.003(3) 3_666 ?
S1 O2 1.430(3) . ?
S1 O1 1.426(3) . ?
S1 N3 1.602(4) . ?
S1 C3 1.747(4) . ?
N2 N1 1.363(4) . ?
N2 C4 1.350(5) . ?
N2 C00A 1.432(5) . ?
N1 C2 1.332(5) . ?
N3 H3 0.79(4) . ?
N3 C11 1.462(5) . ?
C4 C3 1.396(5) . ?
C4 C5 1.479(5) . ?
C2 C1 1.492(6) . ?
C2 C3 1.401(5) . ?
C00A C6 1.380(5) . ?
C00A C10 1.378(5) . ?
C6 H6 0.9500 . ?
C6 C7 1.388(5) . ?
C13 H13A 0.9800 . ?
C13 H13B 0.9800 . ?
C13 H13C 0.9800 . ?
C13 C12 1.462(8) . ?
C9 H9 0.9500 . ?
C9 C8 1.385(6) . ?
C9 C10 1.377(5) . ?
C12 H12A 0.9900 . ?
C12 H12B 0.9900 . ?
C12 C11 1.468(7) . ?
C1 H1A 0.9800 . ?
C1 H1B 0.9800 . ?
C1 H1C 0.9800 . ?
C11 H11A 0.9900 . ?
C11 H11B 0.9900 . ?
C8 H8 0.9500 . ?
C8 C7 1.376(6) . ?
C7 H7 0.9500 . ?
C10 H10 0.9500 . ?
C5 H5A 0.9800 . ?
C5 H5B 0.9800 . ?
C5 H5C 0.9800 . ?
